data_7018909
loop_
_publ_author_name
'Rivers, Joseph H.'
'Depue Anderson, Lauren J.'
'Starr, Cotton M. N.'
'Jones, Richard A.'

_publ_section_title
;
 Rhodium pyrazolate complexes as potential CVD precursors.
;
_journal_issue 17
_journal_name_full 'Dalton transactions (Cambridge, England : 2003)'
_journal_page_first 5401
_journal_page_last 5408
_journal_paper_doi 10.1039/c2dt12450e
_journal_volume 41
_journal_year 2012
_chemical_formula_moiety 'C22 H38 F12 N4 P4 Rh2'
_chemical_formula_sum 'C22 H38 F12 N4 P4 Rh2'
_chemical_formula_weight 916.26
_chemical_name_systematic
;
bis((\m2-3,5-bis(trifluoromethyl)pyrazolato)-bis(trimethylphosphine)-rhodium(i))
;
_space_group_IT_number 14
_symmetry_cell_setting monoclinic
_symmetry_space_group_name_Hall '-P 2ybc'
_symmetry_space_group_name_H-M 'P 1 21/c 1'
_atom_sites_solution_hydrogens geom
_atom_sites_solution_primary direct
_atom_sites_solution_secondary difmap
_audit_creation_method SHELXL-97
_cell_angle_alpha 90.00
_cell_angle_beta 93.99(2)
_cell_angle_gamma 90.00
_cell_formula_units_Z 8
_cell_length_a 11.0386(3)
_cell_length_b 15.8199(4)
_cell_length_c 39.7690(5)
_cell_measurement_reflns_used 14550
_cell_measurement_temperature 123(2)
_cell_measurement_theta_max 27.48
_cell_measurement_theta_min 1.00
_cell_volume 6928.0(3)
_computing_cell_refinement 'Collect software, Nonius B.V. 1998'
_computing_data_collection 'Collect software, Nonius B.V. 1998'
_computing_data_reduction
;
DENZO and Scalepack (Otwinoski and Minor, 1997)
;
_computing_molecular_graphics 'Ortep-3 for Windows (Farrugia, 1999)'
_computing_publication_material 'CIFTAB (Sheldrick, 1998)'
_computing_structure_refinement 'SHELXL-97 (Sheldrick, 2008)'
_computing_structure_solution 'SIR97 (Altomare et al., 1999)'
_diffrn_ambient_temperature 123(2)
_diffrn_measured_fraction_theta_full 0.996
_diffrn_measured_fraction_theta_max 0.996
_diffrn_measurement_device_type 'Nonius Kappa CCD'
_diffrn_measurement_method '\w scans'
_diffrn_radiation_monochromator graphite
_diffrn_radiation_source 'fine-focus sealed tube'
_diffrn_radiation_type MoK\a
_diffrn_radiation_wavelength 0.71073
_diffrn_reflns_av_R_equivalents 0.0454
_diffrn_reflns_av_sigmaI/netI 0.0647
_diffrn_reflns_limit_h_max 13
_diffrn_reflns_limit_h_min -13
_diffrn_reflns_limit_k_max 18
_diffrn_reflns_limit_k_min -18
_diffrn_reflns_limit_l_max 47
_diffrn_reflns_limit_l_min -47
_diffrn_reflns_number 23322
_diffrn_reflns_theta_full 25.00
_diffrn_reflns_theta_max 25.00
_diffrn_reflns_theta_min 1.03
_exptl_absorpt_coefficient_mu 1.223
_exptl_absorpt_correction_T_max 0.963
_exptl_absorpt_correction_T_min 0.831
_exptl_absorpt_correction_type multi-scan
_exptl_absorpt_process_details '(HKL SCALEPACK; Otwinowski & Minor, 1997)'
_exptl_crystal_colour yellow
_exptl_crystal_density_diffrn 1.757
_exptl_crystal_density_method 'not measured'
_exptl_crystal_description prism
_exptl_crystal_F_000 3648
_exptl_crystal_size_max 0.04
_exptl_crystal_size_mid 0.03
_exptl_crystal_size_min 0.03
_refine_diff_density_max 2.925
_refine_diff_density_min -0.934
_refine_diff_density_rms 0.200
_refine_ls_extinction_method none
_refine_ls_goodness_of_fit_ref 1.855
_refine_ls_hydrogen_treatment constr
_refine_ls_matrix_type full
_refine_ls_number_parameters 817
_refine_ls_number_reflns 12153
_refine_ls_number_restraints 0
_refine_ls_restrained_S_all 1.855
_refine_ls_R_factor_all 0.1108
_refine_ls_R_factor_gt 0.0733
_refine_ls_shift/su_max 0.001
_refine_ls_shift/su_mean 0.000
_refine_ls_structure_factor_coef Fsqd
_refine_ls_weighting_details 'calc w=1/[\s^2^(Fo^2^)+(0.0485P)^2^+25.0000P] where P=(Fo^2^+2Fc^2^)/3'
_refine_ls_weighting_scheme calc
_refine_ls_wR_factor_gt 0.2079
_refine_ls_wR_factor_ref 0.2219
_reflns_number_gt 8327
_reflns_number_total 12153
_reflns_threshold_expression >2sigma(I)
_cod_data_source_file c2dt12450e.txt
_cod_data_source_block Rh2Pz2P4
_cod_original_sg_symbol_H-M P21/c
_cod_database_code 7018909

loop_
_symmetry_equiv_pos_as_xyz
'x, y, z'
'-x, y+1/2, -z+1/2'
'-x, -y, -z'
'x, -y-1/2, z-1/2'

loop_
_atom_site_label
_atom_site_type_symbol
_atom_site_fract_x
_atom_site_fract_y
_atom_site_fract_z
_atom_site_U_iso_or_equiv
_atom_site_adp_type
_atom_site_occupancy
_atom_site_symmetry_multiplicity
_atom_site_calc_flag
_atom_site_refinement_flags
Rh1 Rh 0.02466(7) 0.12008(5) 0.58401(2) 0.0194(2) Uani 1 1 d .
Rh2 Rh 0.03867(8) 0.17472(5) 0.65938(2) 0.0215(2) Uani 1 1 d .
Rh3 Rh 0.54686(7) 0.67911(5) 0.66155(2) 0.0210(2) Uani 1 1 d .
Rh4 Rh 0.51403(8) 0.61770(5) 0.58662(2) 0.0206(2) Uani 1 1 d .
P1 P -0.0073(3) 0.23099(19) 0.55075(7) 0.0262(7) Uani 1 1 d .
P2 P 0.2011(3) 0.0923(2) 0.56322(8) 0.0268(7) Uani 1 1 d .
P3 P 0.0043(3) 0.3109(2) 0.66880(8) 0.0332(8) Uani 1 1 d .
P4 P 0.2311(3) 0.1823(2) 0.67875(8) 0.0331(8) Uani 1 1 d .
P5 P 0.3704(3) 0.6916(2) 0.68450(8) 0.0324(8) Uani 1 1 d .
P6 P 0.5862(3) 0.8161(2) 0.66592(8) 0.0312(8) Uani 1 1 d .
P7 P 0.5265(3) 0.7229(2) 0.55017(8) 0.0286(7) Uani 1 1 d .
P8 P 0.3243(3) 0.5899(2) 0.56901(8) 0.0311(8) Uani 1 1 d .
N1 N 0.0412(8) 0.0173(5) 0.6186(2) 0.023(2) Uani 1 1 d .
N2 N 0.0483(8) 0.0405(5) 0.6509(2) 0.026(2) Uani 1 1 d .
N3 N -0.1479(7) 0.1311(5) 0.6051(2) 0.021(2) Uani 1 1 d .
N4 N -0.1415(7) 0.1525(5) 0.6382(2) 0.021(2) Uani 1 1 d .
N5 N 0.5204(8) 0.5182(5) 0.6237(2) 0.024(2) Uani 1 1 d .
N6 N 0.5312(8) 0.5443(5) 0.6558(2) 0.024(2) Uani 1 1 d .
N7 N 0.7136(8) 0.6524(5) 0.6388(2) 0.019(2) Uani 1 1 d .
N8 N 0.6988(8) 0.6294(5) 0.6061(2) 0.021(2) Uani 1 1 d .
F1 F 0.1126(8) -0.1260(5) 0.5713(2) 0.060(2) Uani 1 1 d .
F2 F -0.0697(8) -0.0820(5) 0.5627(2) 0.066(3) Uani 1 1 d .
F3 F -0.0322(7) -0.1946(5) 0.5916(2) 0.060(2) Uani 1 1 d .
F4 F -0.0695(8) -0.0559(6) 0.7178(2) 0.072(3) Uani 1 1 d .
F5 F 0.0540(8) 0.0450(5) 0.72213(18) 0.056(2) Uani 1 1 d .
F6 F 0.1203(8) -0.0798(6) 0.7212(2) 0.072(3) Uani 1 1 d .
F7 F -0.2207(7) 0.0704(6) 0.54085(19) 0.060(2) Uani 1 1 d .
F8 F -0.3950(8) 0.1148(6) 0.5497(2) 0.078(3) Uani 1 1 d .
F9 F -0.3437(10) -0.0085(6) 0.5641(2) 0.087(3) Uani 1 1 d .
F10 F -0.3033(9) 0.2303(5) 0.6922(2) 0.070(3) Uani 1 1 d .
F11 F -0.3731(7) 0.1043(6) 0.6932(2) 0.075(3) Uani 1 1 d .
F12 F -0.1900(7) 0.1269(6) 0.70775(19) 0.064(3) Uani 1 1 d .
F13 F 0.6014(8) 0.4144(5) 0.5691(2) 0.066(3) Uani 1 1 d .
F14 F 0.4219(7) 0.3717(5) 0.5779(2) 0.066(3) Uani 1 1 d .
F15 F 0.5761(8) 0.3050(5) 0.5986(2) 0.062(2) Uani 1 1 d .
F16 F 0.4965(9) 0.4347(6) 0.7283(2) 0.082(3) Uani 1 1 d .
F17 F 0.6856(8) 0.4462(6) 0.7225(2) 0.076(3) Uani 1 1 d .
F18 F 0.5761(7) 0.5554(5) 0.72624(18) 0.049(2) Uani 1 1 d .
F19 F 0.8052(7) 0.6229(6) 0.7077(2) 0.069(3) Uani 1 1 d .
F20 F 0.9820(7) 0.6124(6) 0.6915(2) 0.073(3) Uani 1 1 d .
F21 F 0.8963(9) 0.7304(5) 0.6923(2) 0.072(3) Uani 1 1 d .
F22 F 0.7312(7) 0.5574(5) 0.54272(19) 0.054(2) Uani 1 1 d .
F23 F 0.8793(10) 0.4890(6) 0.5654(2) 0.084(3) Uani 1 1 d .
F24 F 0.9059(8) 0.6136(6) 0.5473(2) 0.067(3) Uani 1 1 d .
C1 C -0.1615(11) 0.2762(8) 0.5490(3) 0.040(3) Uani 1 1 d .
H1A H -0.1631 0.3289 0.5360 0.061 Uiso 1 1 calc R
H1B H -0.1842 0.2878 0.5719 0.061 Uiso 1 1 calc R
H1C H -0.2191 0.2359 0.5381 0.061 Uiso 1 1 calc R
C2 C 0.0793(11) 0.3266(7) 0.5607(4) 0.042(3) Uani 1 1 d .
H2A H 0.1663 0.3143 0.5604 0.063 Uiso 1 1 calc R
H2B H 0.0614 0.3469 0.5831 0.063 Uiso 1 1 calc R
H2C H 0.0570 0.3702 0.5438 0.063 Uiso 1 1 calc R
C3 C 0.0099(13) 0.2228(9) 0.5056(3) 0.047(4) Uani 1 1 d .
H3A H -0.0300 0.2711 0.4940 0.071 Uiso 1 1 calc R
H3B H -0.0276 0.1702 0.4970 0.071 Uiso 1 1 calc R
H3C H 0.0964 0.2228 0.5015 0.071 Uiso 1 1 calc R
C4 C 0.3041(10) 0.0281(8) 0.5899(3) 0.033(3) Uani 1 1 d .
H4A H 0.3752 0.0134 0.5776 0.049 Uiso 1 1 calc R
H4B H 0.2627 -0.0236 0.5962 0.049 Uiso 1 1 calc R
H4C H 0.3303 0.0600 0.6103 0.049 Uiso 1 1 calc R
C5 C 0.3064(11) 0.1747(9) 0.5520(4) 0.046(4) Uani 1 1 d .
H5A H 0.3255 0.2113 0.5715 0.069 Uiso 1 1 calc R
H5B H 0.2690 0.2085 0.5333 0.069 Uiso 1 1 calc R
H5C H 0.3812 0.1487 0.5450 0.069 Uiso 1 1 calc R
C6 C 0.1927(12) 0.0284(9) 0.5246(3) 0.047(4) Uani 1 1 d .
H6A H 0.2742 0.0088 0.5201 0.070 Uiso 1 1 calc R
H6B H 0.1594 0.0627 0.5057 0.070 Uiso 1 1 calc R
H6C H 0.1399 -0.0205 0.5275 0.070 Uiso 1 1 calc R
C7 C -0.1277(12) 0.3556(7) 0.6447(4) 0.043(4) Uani 1 1 d .
H7A H -0.2009 0.3246 0.6500 0.064 Uiso 1 1 calc R
H7B H -0.1165 0.3510 0.6206 0.064 Uiso 1 1 calc R
H7C H -0.1366 0.4153 0.6507 0.064 Uiso 1 1 calc R
C8 C -0.0330(14) 0.3360(9) 0.7119(4) 0.057(4) Uani 1 1 d .
H8A H -0.0606 0.3947 0.7129 0.086 Uiso 1 1 calc R
H8B H 0.0393 0.3283 0.7274 0.086 Uiso 1 1 calc R
H8C H -0.0976 0.2982 0.7185 0.086 Uiso 1 1 calc R
C9 C 0.1154(12) 0.3953(7) 0.6608(4) 0.047(4) Uani 1 1 d .
H9A H 0.1208 0.4021 0.6365 0.071 Uiso 1 1 calc R
H9B H 0.1953 0.3799 0.6713 0.071 Uiso 1 1 calc R
H9C H 0.0888 0.4487 0.6705 0.071 Uiso 1 1 calc R
C10 C 0.2761(13) 0.2320(10) 0.7181(3) 0.059(4) Uani 1 1 d .
H10A H 0.3648 0.2305 0.7218 0.088 Uiso 1 1 calc R
H10B H 0.2398 0.2019 0.7365 0.088 Uiso 1 1 calc R
H10C H 0.2484 0.2909 0.7177 0.088 Uiso 1 1 calc R
C11 C 0.3049(11) 0.0799(9) 0.6866(4) 0.054(4) Uani 1 1 d .
H11A H 0.3863 0.0887 0.6975 0.080 Uiso 1 1 calc R
H11B H 0.3112 0.0502 0.6652 0.080 Uiso 1 1 calc R
H11C H 0.2566 0.0459 0.7014 0.080 Uiso 1 1 calc R
C12 C 0.3357(12) 0.2337(8) 0.6505(4) 0.051(4) Uani 1 1 d .
H12A H 0.3052 0.2902 0.6443 0.077 Uiso 1 1 calc R
H12B H 0.3406 0.1996 0.6301 0.077 Uiso 1 1 calc R
H12C H 0.4166 0.2385 0.6621 0.077 Uiso 1 1 calc R
C13 C 0.0090(12) -0.1155(8) 0.5854(4) 0.038(3) Uani 1 1 d .
C14 C 0.0205(10) -0.0675(7) 0.6181(3) 0.030(3) Uani 1 1 d .
C15 C 0.0187(11) -0.0965(8) 0.6501(3) 0.036(3) Uani 1 1 d .
H15 H 0.0091 -0.1535 0.6569 0.043 Uiso 1 1 calc R
C16 C 0.0333(10) -0.0279(8) 0.6706(3) 0.028(3) Uani 1 1 d .
C17 C 0.0347(11) -0.0294(9) 0.7075(3) 0.036(3) Uani 1 1 d .
C18 C -0.3028(10) 0.0721(8) 0.5638(3) 0.029(3) Uani 1 1 d .
C19 C -0.2596(10) 0.1001(7) 0.5973(3) 0.030(3) Uani 1 1 d .
C20 C -0.3311(11) 0.1027(8) 0.6247(3) 0.034(3) Uani 1 1 d .
H20 H -0.4140 0.0873 0.6256 0.041 Uiso 1 1 calc R
C21 C -0.2522(10) 0.1331(7) 0.6501(3) 0.030(3) Uani 1 1 d .
C22 C -0.2773(10) 0.1507(8) 0.6856(3) 0.033(3) Uani 1 1 d .
C23 C 0.2998(11) 0.5938(9) 0.6969(4) 0.056(4) Uani 1 1 d .
H23A H 0.3544 0.5642 0.7135 0.084 Uiso 1 1 calc R
H23B H 0.2835 0.5578 0.6771 0.084 Uiso 1 1 calc R
H23C H 0.2232 0.6066 0.7069 0.084 Uiso 1 1 calc R
C24 C 0.2459(11) 0.7372(9) 0.6576(4) 0.053(4) Uani 1 1 d .
H24A H 0.2332 0.7035 0.6370 0.080 Uiso 1 1 calc R
H24B H 0.2664 0.7954 0.6517 0.080 Uiso 1 1 calc R
H24C H 0.1715 0.7371 0.6697 0.080 Uiso 1 1 calc R
C25 C 0.3598(12) 0.7509(10) 0.7234(3) 0.056(4) Uani 1 1 d .
H25A H 0.2754 0.7512 0.7296 0.084 Uiso 1 1 calc R
H25B H 0.3870 0.8091 0.7201 0.084 Uiso 1 1 calc R
H25C H 0.4115 0.7243 0.7415 0.084 Uiso 1 1 calc R
C26 C 0.4688(13) 0.8986(9) 0.6577(4) 0.054(4) Uani 1 1 d .
H26A H 0.5079 0.9541 0.6570 0.081 Uiso 1 1 calc R
H26B H 0.4128 0.8979 0.6758 0.081 Uiso 1 1 calc R
H26C H 0.4238 0.8873 0.6361 0.081 Uiso 1 1 calc R
C27 C 0.6466(13) 0.8564(8) 0.7072(3) 0.046(4) Uani 1 1 d .
H27A H 0.7275 0.8326 0.7127 0.069 Uiso 1 1 calc R
H27B H 0.5922 0.8399 0.7246 0.069 Uiso 1 1 calc R
H27C H 0.6521 0.9182 0.7064 0.069 Uiso 1 1 calc R
C28 C 0.7008(12) 0.8558(9) 0.6391(3) 0.046(4) Uani 1 1 d .
H28A H 0.6699 0.8521 0.6154 0.069 Uiso 1 1 calc R
H28B H 0.7747 0.8216 0.6425 0.069 Uiso 1 1 calc R
H28C H 0.7193 0.9148 0.6448 0.069 Uiso 1 1 calc R
C29 C 0.6787(11) 0.7648(8) 0.5461(3) 0.041(3) Uani 1 1 d .
H29A H 0.6729 0.8216 0.5363 0.062 Uiso 1 1 calc R
H29B H 0.7226 0.7277 0.5313 0.062 Uiso 1 1 calc R
H29C H 0.7224 0.7675 0.5683 0.062 Uiso 1 1 calc R
C30 C 0.4468(12) 0.8216(8) 0.5581(4) 0.050(4) Uani 1 1 d .
H30A H 0.4369 0.8271 0.5823 0.075 Uiso 1 1 calc R
H30B H 0.3668 0.8211 0.5458 0.075 Uiso 1 1 calc R
H30C H 0.4941 0.8695 0.5505 0.075 Uiso 1 1 calc R
C31 C 0.4778(14) 0.7036(10) 0.5049(3) 0.059(4) Uani 1 1 d .
H31A H 0.3893 0.6974 0.5024 0.089 Uiso 1 1 calc R
H31B H 0.5161 0.6518 0.4973 0.089 Uiso 1 1 calc R
H31C H 0.5023 0.7515 0.4913 0.089 Uiso 1 1 calc R
C32 C 0.2139(12) 0.6741(9) 0.5587(4) 0.056(4) Uani 1 1 d .
H32A H 0.1332 0.6493 0.5539 0.084 Uiso 1 1 calc R
H32B H 0.2375 0.7051 0.5389 0.084 Uiso 1 1 calc R
H32C H 0.2118 0.7130 0.5779 0.084 Uiso 1 1 calc R
C33 C 0.3018(14) 0.5233(9) 0.5313(4) 0.057(4) Uani 1 1 d .
H33A H 0.3442 0.4694 0.5352 0.086 Uiso 1 1 calc R
H33B H 0.3343 0.5522 0.5121 0.086 Uiso 1 1 calc R
H33C H 0.2148 0.5128 0.5264 0.086 Uiso 1 1 calc R
C34 C 0.2396(11) 0.5284(8) 0.5984(3) 0.038(3) Uani 1 1 d .
H34A H 0.1573 0.5178 0.5885 0.057 Uiso 1 1 calc R
H34B H 0.2351 0.5601 0.6195 0.057 Uiso 1 1 calc R
H34C H 0.2809 0.4744 0.6031 0.057 Uiso 1 1 calc R
C35 C 0.5338(12) 0.3848(8) 0.5922(4) 0.042(3) Uani 1 1 d .
C36 C 0.5389(10) 0.4334(7) 0.6233(3) 0.028(3) Uani 1 1 d .
C37 C 0.5608(10) 0.4069(7) 0.6562(3) 0.033(3) Uani 1 1 d .
H37 H 0.5764 0.3507 0.6637 0.039 Uiso 1 1 calc R
C38 C 0.5558(11) 0.4778(8) 0.6759(3) 0.035(3) Uani 1 1 d .
C39 C 0.5781(12) 0.4805(9) 0.7129(3) 0.043(4) Uani 1 1 d .
C40 C 0.8734(11) 0.6514(9) 0.6852(3) 0.038(3) Uani 1 1 d .
C41 C 0.8281(9) 0.6349(7) 0.6500(3) 0.025(3) Uani 1 1 d .
C42 C 0.8921(10) 0.6019(7) 0.6245(3) 0.029(3) Uani 1 1 d .
H42 H 0.9751 0.5856 0.6256 0.035 Uiso 1 1 calc R
C43 C 0.8085(10) 0.5978(7) 0.5970(3) 0.029(3) Uani 1 1 d .
C44 C 0.8287(11) 0.5668(8) 0.5639(3) 0.035(3) Uani 1 1 d .

loop_
_atom_site_aniso_label
_atom_site_aniso_U_11
_atom_site_aniso_U_22
_atom_site_aniso_U_33
_atom_site_aniso_U_23
_atom_site_aniso_U_13
_atom_site_aniso_U_12
Rh1 0.0192(5) 0.0208(5) 0.0182(5) 0.0006(4) 0.0019(4) 0.0018(4)
Rh2 0.0214(5) 0.0245(5) 0.0186(5) -0.0011(4) 0.0022(4) -0.0021(4)
Rh3 0.0200(5) 0.0230(5) 0.0201(5) 0.0010(4) 0.0031(4) 0.0029(4)
Rh4 0.0204(5) 0.0211(5) 0.0202(5) 0.0014(4) 0.0009(4) -0.0003(4)
P1 0.0303(17) 0.0268(17) 0.0212(17) 0.0041(13) -0.0005(13) 0.0015(14)
P2 0.0233(16) 0.0327(18) 0.0247(17) -0.0004(14) 0.0052(13) 0.0038(14)
P3 0.041(2) 0.0290(18) 0.0299(19) -0.0029(15) 0.0032(15) -0.0013(15)
P4 0.0236(17) 0.043(2) 0.0321(19) -0.0031(16) -0.0048(14) -0.0060(15)
P5 0.0228(17) 0.042(2) 0.0327(19) -0.0010(16) 0.0063(14) 0.0057(15)
P6 0.0364(19) 0.0267(18) 0.0306(18) 0.0014(15) 0.0036(15) 0.0029(15)
P7 0.0325(18) 0.0292(18) 0.0240(17) 0.0052(14) 0.0009(14) 0.0005(14)
P8 0.0246(17) 0.0364(19) 0.0317(19) 0.0038(15) -0.0032(14) -0.0027(14)
N1 0.021(5) 0.021(5) 0.024(5) 0.001(4) -0.004(4) 0.002(4)
N2 0.035(6) 0.016(5) 0.026(6) 0.002(4) -0.005(4) 0.004(4)
N3 0.016(5) 0.025(5) 0.022(5) 0.005(4) 0.004(4) 0.000(4)
N4 0.016(5) 0.024(5) 0.022(5) -0.002(4) 0.007(4) 0.000(4)
N5 0.023(5) 0.022(5) 0.028(6) 0.000(4) 0.003(4) 0.004(4)
N6 0.026(5) 0.016(5) 0.032(6) 0.002(4) 0.005(4) 0.000(4)
N7 0.025(5) 0.016(5) 0.017(5) -0.001(4) 0.003(4) -0.003(4)
N8 0.020(5) 0.027(5) 0.017(5) 0.001(4) 0.006(4) -0.005(4)
F1 0.064(6) 0.053(5) 0.066(6) -0.018(4) 0.031(5) -0.007(4)
F2 0.089(7) 0.044(5) 0.058(6) -0.016(4) -0.034(5) 0.010(5)
F3 0.071(6) 0.030(4) 0.080(7) -0.012(4) 0.015(5) -0.016(4)
F4 0.064(6) 0.111(8) 0.043(5) 0.021(5) 0.016(4) -0.029(6)
F5 0.084(6) 0.064(6) 0.020(4) 0.010(4) 0.000(4) -0.010(5)
F6 0.081(6) 0.095(7) 0.040(5) 0.033(5) -0.002(5) 0.029(6)
F7 0.044(5) 0.099(7) 0.037(5) -0.030(5) 0.003(4) -0.013(5)
F8 0.052(5) 0.124(8) 0.053(6) -0.021(6) -0.025(4) 0.040(6)
F9 0.144(9) 0.064(6) 0.051(6) -0.002(5) -0.010(6) -0.062(6)
F10 0.111(8) 0.061(6) 0.040(5) -0.001(4) 0.029(5) 0.023(5)
F11 0.057(6) 0.121(8) 0.051(6) -0.009(5) 0.034(5) -0.040(5)
F12 0.046(5) 0.121(8) 0.026(4) 0.010(5) 0.011(4) 0.026(5)
F13 0.094(7) 0.050(5) 0.058(6) -0.017(4) 0.027(5) -0.019(5)
F14 0.055(6) 0.073(6) 0.067(6) -0.038(5) -0.016(5) 0.011(5)
F15 0.075(6) 0.028(4) 0.083(7) -0.003(4) 0.006(5) 0.011(4)
F16 0.105(8) 0.085(7) 0.057(6) 0.028(5) 0.019(6) -0.031(6)
F17 0.080(7) 0.096(7) 0.048(6) 0.016(5) -0.021(5) 0.027(6)
F18 0.068(6) 0.047(5) 0.030(4) 0.008(4) -0.004(4) -0.004(4)
F19 0.055(5) 0.118(8) 0.034(5) 0.010(5) -0.004(4) -0.020(5)
F20 0.041(5) 0.121(8) 0.054(6) -0.017(5) -0.022(4) 0.030(5)
F21 0.116(8) 0.046(5) 0.049(6) -0.001(4) -0.025(5) -0.013(5)
F22 0.039(5) 0.086(6) 0.037(5) -0.027(4) 0.007(4) -0.002(4)
F23 0.131(9) 0.065(6) 0.059(6) -0.011(5) 0.017(6) 0.060(6)
F24 0.060(6) 0.099(7) 0.045(5) -0.014(5) 0.023(4) -0.023(5)
C1 0.032(7) 0.040(8) 0.050(9) 0.005(7) 0.005(6) 0.008(6)
C2 0.034(7) 0.031(7) 0.061(10) -0.001(7) 0.007(7) -0.002(6)
C3 0.056(9) 0.067(10) 0.019(7) 0.008(7) 0.002(6) 0.003(8)
C4 0.027(7) 0.044(8) 0.028(7) -0.002(6) 0.001(5) 0.004(6)
C5 0.030(7) 0.058(9) 0.049(9) 0.006(7) 0.005(6) -0.011(7)
C6 0.052(9) 0.062(10) 0.028(8) 0.000(7) 0.013(7) 0.009(7)
C7 0.047(8) 0.019(7) 0.063(10) 0.005(6) 0.011(7) 0.011(6)
C8 0.073(11) 0.054(10) 0.045(9) -0.021(8) 0.004(8) 0.007(8)
C9 0.052(9) 0.017(7) 0.072(11) -0.001(7) -0.004(8) -0.018(6)
C10 0.058(10) 0.080(11) 0.034(9) -0.001(8) -0.024(7) -0.018(9)
C11 0.024(7) 0.050(9) 0.086(12) 0.019(8) -0.007(7) 0.000(7)
C12 0.050(9) 0.041(8) 0.065(11) 0.008(7) 0.016(8) -0.022(7)
C13 0.041(8) 0.024(7) 0.050(9) -0.001(6) 0.005(7) -0.005(6)
C14 0.026(7) 0.022(7) 0.040(8) 0.003(6) -0.004(6) -0.002(5)
C15 0.036(8) 0.019(7) 0.051(9) 0.006(6) -0.008(6) -0.001(6)
C16 0.020(6) 0.042(8) 0.022(6) 0.010(6) 0.003(5) 0.011(6)
C17 0.034(8) 0.040(8) 0.034(8) 0.014(7) -0.003(6) -0.007(6)
C18 0.018(6) 0.038(8) 0.031(7) 0.010(6) -0.007(5) 0.004(6)
C19 0.025(7) 0.029(7) 0.033(7) -0.007(6) -0.012(5) 0.008(5)
C20 0.020(6) 0.043(8) 0.040(8) 0.007(6) 0.004(6) -0.006(6)
C21 0.021(6) 0.034(7) 0.037(8) 0.004(6) 0.009(6) 0.000(5)
C22 0.020(6) 0.049(8) 0.029(7) 0.005(6) 0.008(5) 0.011(6)
C23 0.025(7) 0.068(10) 0.076(12) 0.024(9) 0.018(7) 0.015(7)
C24 0.028(7) 0.050(9) 0.081(12) 0.003(8) 0.003(7) 0.014(7)
C25 0.042(8) 0.090(12) 0.040(9) 0.001(8) 0.027(7) 0.011(8)
C26 0.050(9) 0.041(9) 0.070(11) 0.012(8) -0.002(8) 0.013(7)
C27 0.064(10) 0.038(8) 0.036(8) -0.003(6) 0.002(7) -0.013(7)
C28 0.050(9) 0.045(8) 0.045(9) 0.006(7) 0.008(7) -0.005(7)
C29 0.050(8) 0.048(8) 0.027(7) 0.009(6) 0.007(6) -0.009(7)
C30 0.049(9) 0.038(8) 0.065(11) 0.011(7) 0.008(8) 0.011(7)
C31 0.073(11) 0.077(11) 0.027(8) 0.006(8) 0.007(7) -0.014(9)
C32 0.039(8) 0.059(10) 0.069(11) 0.016(8) 0.000(8) -0.013(7)
C33 0.066(10) 0.060(10) 0.043(9) 0.003(8) -0.021(8) -0.030(8)
C34 0.028(7) 0.039(8) 0.047(8) -0.007(7) 0.002(6) -0.003(6)
C35 0.038(8) 0.033(8) 0.057(10) -0.007(7) 0.005(7) -0.008(6)
C36 0.022(6) 0.014(6) 0.047(8) 0.007(6) -0.001(6) 0.000(5)
C37 0.034(7) 0.010(6) 0.055(9) 0.016(6) 0.005(6) -0.002(5)
C38 0.038(8) 0.031(7) 0.038(8) 0.013(6) 0.012(6) 0.006(6)
C39 0.039(8) 0.055(10) 0.036(8) 0.021(8) 0.003(6) 0.011(7)
C40 0.024(7) 0.054(9) 0.036(8) -0.007(7) -0.003(6) -0.002(6)
C41 0.016(6) 0.025(6) 0.034(7) -0.002(5) 0.000(5) 0.003(5)
C42 0.016(6) 0.031(7) 0.040(8) 0.002(6) 0.001(5) 0.006(5)
C43 0.021(6) 0.023(7) 0.043(8) -0.001(6) 0.005(6) 0.000(5)
C44 0.022(7) 0.051(9) 0.032(7) 0.004(6) 0.003(6) 0.001(6)

loop_
_atom_type_symbol
_atom_type_description
_atom_type_scat_dispersion_real
_atom_type_scat_dispersion_imag
_atom_type_scat_source
C C 0.0033 0.0016 'International Tables Vol C Tables 4.2.6.8 and 6.1.1.4'
H H 0.0000 0.0000 'International Tables Vol C Tables 4.2.6.8 and 6.1.1.4'
N N 0.0061 0.0033 'International Tables Vol C Tables 4.2.6.8 and 6.1.1.4'
F F 0.0171 0.0103 'International Tables Vol C Tables 4.2.6.8 and 6.1.1.4'
P P 0.1023 0.0942 'International Tables Vol C Tables 4.2.6.8 and 6.1.1.4'
Rh Rh -1.1178 0.9187 'International Tables Vol C Tables 4.2.6.8 and 6.1.1.4'

loop_
_geom_angle_atom_site_label_1
_geom_angle_atom_site_label_2
_geom_angle_atom_site_label_3
_geom_angle
N1 Rh1 N3 81.2(3)
N1 Rh1 P1 174.5(2)
N3 Rh1 P1 93.5(2)
N1 Rh1 P2 93.0(2)
N3 Rh1 P2 173.1(2)
P1 Rh1 P2 92.43(12)
N4 Rh2 N2 80.2(3)
N4 Rh2 P4 172.9(3)
N2 Rh2 P4 92.9(3)
N4 Rh2 P3 93.5(2)
N2 Rh2 P3 172.9(3)
P4 Rh2 P3 93.44(13)
N7 Rh3 N6 79.9(3)
N7 Rh3 P6 93.2(2)
N6 Rh3 P6 173.0(3)
N7 Rh3 P5 173.7(2)
N6 Rh3 P5 93.8(3)
P6 Rh3 P5 93.08(13)
N8 Rh4 N5 80.2(3)
N8 Rh4 P8 173.0(3)
N5 Rh4 P8 93.3(3)
N8 Rh4 P7 94.1(2)
N5 Rh4 P7 174.3(3)
P8 Rh4 P7 92.44(12)
C2 P1 C3 100.6(7)
C2 P1 C1 99.0(6)
C3 P1 C1 98.6(6)
C2 P1 Rh1 118.1(5)
C3 P1 Rh1 120.6(5)
C1 P1 Rh1 116.1(4)
C4 P2 C5 99.2(6)
C4 P2 C6 100.0(6)
C5 P2 C6 100.7(6)
C4 P2 Rh1 115.2(4)
C5 P2 Rh1 122.8(5)
C6 P2 Rh1 115.3(5)
C7 P3 C8 100.6(7)
C7 P3 C9 98.3(6)
C8 P3 C9 101.4(7)
C7 P3 Rh2 115.2(4)
C8 P3 Rh2 114.7(5)
C9 P3 Rh2 123.1(5)
C10 P4 C11 98.4(7)
C10 P4 C12 101.0(7)
C11 P4 C12 101.7(7)
C10 P4 Rh2 122.0(5)
C11 P4 Rh2 114.7(5)
C12 P4 Rh2 115.8(5)
C23 P5 C25 98.8(7)
C23 P5 C24 100.1(7)
C25 P5 C24 101.8(7)
C23 P5 Rh3 116.3(4)
C25 P5 Rh3 120.4(5)
C24 P5 Rh3 116.1(5)
C28 P6 C27 100.4(6)
C28 P6 C26 99.2(7)
C27 P6 C26 96.8(7)
C28 P6 Rh3 115.5(5)
C27 P6 Rh3 117.7(4)
C26 P6 Rh3 123.0(5)
C29 P7 C30 99.4(6)
C29 P7 C31 100.3(6)
C30 P7 C31 101.3(7)
C29 P7 Rh4 115.5(4)
C30 P7 Rh4 118.4(5)
C31 P7 Rh4 118.7(5)
C34 P8 C32 99.6(6)
C34 P8 C33 99.9(6)
C32 P8 C33 100.6(7)
C34 P8 Rh4 114.8(4)
C32 P8 Rh4 121.9(5)
C33 P8 Rh4 116.5(5)
N2 N1 C14 106.5(9)
N2 N1 Rh1 114.2(6)
C14 N1 Rh1 137.4(8)
N1 N2 C16 109.7(9)
N1 N2 Rh2 114.9(7)
C16 N2 Rh2 133.5(8)
C19 N3 N4 107.6(8)
C19 N3 Rh1 134.9(8)
N4 N3 Rh1 114.4(6)
N3 N4 C21 106.9(9)
N3 N4 Rh2 114.2(6)
C21 N4 Rh2 136.6(8)
N6 N5 C36 108.2(9)
N6 N5 Rh4 115.1(6)
C36 N5 Rh4 135.4(8)
C38 N6 N5 109.2(9)
C38 N6 Rh3 134.9(9)
N5 N6 Rh3 114.0(7)
C41 N7 N8 108.2(8)
C41 N7 Rh3 135.9(8)
N8 N7 Rh3 114.1(6)
N7 N8 C43 107.6(9)
N7 N8 Rh4 114.9(6)
C43 N8 Rh4 134.8(8)
P1 C1 H1A 109.5
P1 C1 H1B 109.5
H1A C1 H1B 109.5
P1 C1 H1C 109.5
H1A C1 H1C 109.5
H1B C1 H1C 109.5
P1 C2 H2A 109.5
P1 C2 H2B 109.5
H2A C2 H2B 109.5
P1 C2 H2C 109.5
H2A C2 H2C 109.5
H2B C2 H2C 109.5
P1 C3 H3A 109.5
P1 C3 H3B 109.5
H3A C3 H3B 109.5
P1 C3 H3C 109.5
H3A C3 H3C 109.5
H3B C3 H3C 109.5
P2 C4 H4A 109.5
P2 C4 H4B 109.5
H4A C4 H4B 109.5
P2 C4 H4C 109.5
H4A C4 H4C 109.5
H4B C4 H4C 109.5
P2 C5 H5A 109.5
P2 C5 H5B 109.5
H5A C5 H5B 109.5
P2 C5 H5C 109.5
H5A C5 H5C 109.5
H5B C5 H5C 109.5
P2 C6 H6A 109.5
P2 C6 H6B 109.5
H6A C6 H6B 109.5
P2 C6 H6C 109.5
H6A C6 H6C 109.5
H6B C6 H6C 109.5
P3 C7 H7A 109.5
P3 C7 H7B 109.5
H7A C7 H7B 109.5
P3 C7 H7C 109.5
H7A C7 H7C 109.5
H7B C7 H7C 109.5
P3 C8 H8A 109.5
P3 C8 H8B 109.5
H8A C8 H8B 109.5
P3 C8 H8C 109.5
H8A C8 H8C 109.5
H8B C8 H8C 109.5
P3 C9 H9A 109.5
P3 C9 H9B 109.5
H9A C9 H9B 109.5
P3 C9 H9C 109.5
H9A C9 H9C 109.5
H9B C9 H9C 109.5
P4 C10 H10A 109.5
P4 C10 H10B 109.5
H10A C10 H10B 109.5
P4 C10 H10C 109.5
H10A C10 H10C 109.5
H10B C10 H10C 109.5
P4 C11 H11A 109.5
P4 C11 H11B 109.5
H11A C11 H11B 109.5
P4 C11 H11C 109.5
H11A C11 H11C 109.5
H11B C11 H11C 109.5
P4 C12 H12A 109.5
P4 C12 H12B 109.5
H12A C12 H12B 109.5
P4 C12 H12C 109.5
H12A C12 H12C 109.5
H12B C12 H12C 109.5
F1 C13 F2 108.1(12)
F1 C13 F3 105.8(10)
F2 C13 F3 106.4(11)
F1 C13 C14 114.0(11)
F2 C13 C14 113.6(10)
F3 C13 C14 108.5(11)
C15 C14 N1 109.4(11)
C15 C14 C13 129.5(11)
N1 C14 C13 121.0(11)
C14 C15 C16 106.6(11)
C14 C15 H15 126.7
C16 C15 H15 126.7
N2 C16 C15 107.7(10)
N2 C16 C17 126.8(11)
C15 C16 C17 125.5(11)
F4 C17 F5 105.3(11)
F4 C17 F6 107.2(10)
F5 C17 F6 105.5(11)
F4 C17 C16 111.5(11)
F5 C17 C16 114.5(10)
F6 C17 C16 112.3(11)
F8 C18 F7 105.2(10)
F8 C18 F9 103.8(10)
F7 C18 F9 103.2(10)
F8 C18 C19 115.5(11)
F7 C18 C19 116.1(10)
F9 C18 C19 111.7(10)
N3 C19 C20 111.6(10)
N3 C19 C18 124.2(11)
C20 C19 C18 124.1(11)
C21 C20 C19 102.8(10)
C21 C20 H20 128.6
C19 C20 H20 128.6
C20 C21 N4 111.0(11)
C20 C21 C22 127.9(10)
N4 C21 C22 121.0(11)
F12 C22 F10 107.3(11)
F12 C22 F11 104.1(10)
F10 C22 F11 106.9(10)
F12 C22 C21 114.1(10)
F10 C22 C21 115.1(10)
F11 C22 C21 108.5(11)
P5 C23 H23A 109.5
P5 C23 H23B 109.5
H23A C23 H23B 109.5
P5 C23 H23C 109.5
H23A C23 H23C 109.5
H23B C23 H23C 109.5
P5 C24 H24A 109.5
P5 C24 H24B 109.5
H24A C24 H24B 109.5
P5 C24 H24C 109.5
H24A C24 H24C 109.5
H24B C24 H24C 109.5
P5 C25 H25A 109.5
P5 C25 H25B 109.5
H25A C25 H25B 109.5
P5 C25 H25C 109.5
H25A C25 H25C 109.5
H25B C25 H25C 109.5
P6 C26 H26A 109.5
P6 C26 H26B 109.5
H26A C26 H26B 109.5
P6 C26 H26C 109.5
H26A C26 H26C 109.5
H26B C26 H26C 109.5
P6 C27 H27A 109.5
P6 C27 H27B 109.5
H27A C27 H27B 109.5
P6 C27 H27C 109.5
H27A C27 H27C 109.5
H27B C27 H27C 109.5
P6 C28 H28A 109.5
P6 C28 H28B 109.5
H28A C28 H28B 109.5
P6 C28 H28C 109.5
H28A C28 H28C 109.5
H28B C28 H28C 109.5
P7 C29 H29A 109.5
P7 C29 H29B 109.5
H29A C29 H29B 109.5
P7 C29 H29C 109.5
H29A C29 H29C 109.5
H29B C29 H29C 109.5
P7 C30 H30A 109.5
P7 C30 H30B 109.5
H30A C30 H30B 109.5
P7 C30 H30C 109.5
H30A C30 H30C 109.5
H30B C30 H30C 109.5
P7 C31 H31A 109.5
P7 C31 H31B 109.5
H31A C31 H31B 109.5
P7 C31 H31C 109.5
H31A C31 H31C 109.5
H31B C31 H31C 109.5
P8 C32 H32A 109.5
P8 C32 H32B 109.5
H32A C32 H32B 109.5
P8 C32 H32C 109.5
H32A C32 H32C 109.5
H32B C32 H32C 109.5
P8 C33 H33A 109.5
P8 C33 H33B 109.5
H33A C33 H33B 109.5
P8 C33 H33C 109.5
H33A C33 H33C 109.5
H33B C33 H33C 109.5
P8 C34 H34A 109.5
P8 C34 H34B 109.5
H34A C34 H34B 109.5
P8 C34 H34C 109.5
H34A C34 H34C 109.5
H34B C34 H34C 109.5
F13 C35 F14 108.3(13)
F13 C35 F15 105.0(11)
F14 C35 F15 103.3(10)
F13 C35 C36 114.7(11)
F14 C35 C36 115.0(11)
F15 C35 C36 109.6(12)
N5 C36 C37 107.8(11)
N5 C36 C35 122.3(11)
C37 C36 C35 129.8(11)
C38 C37 C36 106.4(10)
C38 C37 H37 126.8
C36 C37 H37 126.8
N6 C38 C37 108.4(11)
N6 C38 C39 125.9(12)
C37 C38 C39 125.7(12)
F18 C39 F16 106.0(11)
F18 C39 F17 107.0(12)
F16 C39 F17 105.2(11)
F18 C39 C38 115.3(11)
F16 C39 C38 111.7(12)
F17 C39 C38 111.0(11)
F19 C40 F21 107.3(11)
F19 C40 F20 105.2(11)
F21 C40 F20 103.9(11)
F19 C40 C41 114.9(11)
F21 C40 C41 115.1(12)
F20 C40 C41 109.4(10)
N7 C41 C42 110.8(10)
N7 C41 C40 121.9(10)
C42 C41 C40 127.4(10)
C41 C42 C43 104.6(10)
C41 C42 H42 127.7
C43 C42 H42 127.7
N8 C43 C42 108.8(10)
N8 C43 C44 124.0(11)
C42 C43 C44 127.1(11)
F22 C44 F24 105.4(10)
F22 C44 F23 104.0(11)
F24 C44 F23 104.6(10)
F22 C44 C43 116.6(10)
F24 C44 C43 114.1(11)
F23 C44 C43 111.0(11)

loop_
_geom_bond_atom_site_label_1
_geom_bond_atom_site_label_2
_geom_bond_distance
Rh1 N1 2.129(9)
Rh1 N3 2.142(8)
Rh1 P1 2.211(3)
Rh1 P2 2.212(3)
Rh2 N4 2.134(9)
Rh2 N2 2.153(9)
Rh2 P4 2.211(3)
Rh2 P3 2.224(3)
Rh3 N7 2.148(9)
Rh3 N6 2.151(9)
Rh3 P6 2.215(3)
Rh3 P5 2.216(3)
Rh4 N8 2.139(9)
Rh4 N5 2.155(9)
Rh4 P8 2.206(3)
Rh4 P7 2.218(3)
P1 C2 1.818(12)
P1 C3 1.823(12)
P1 C1 1.842(12)
P2 C4 1.811(12)
P2 C5 1.823(12)
P2 C6 1.835(13)
P3 C7 1.830(13)
P3 C8 1.834(14)
P3 C9 1.855(12)
P4 C10 1.792(14)
P4 C11 1.830(13)
P4 C12 1.855(12)
P5 C23 1.817(14)
P5 C25 1.820(14)
P5 C24 1.831(14)
P6 C28 1.822(13)
P6 C27 1.843(13)
P6 C26 1.851(13)
P7 C29 1.824(12)
P7 C30 1.830(13)
P7 C31 1.866(14)
P8 C34 1.829(12)
P8 C32 1.833(14)
P8 C33 1.836(14)
N1 N2 1.334(12)
N1 C14 1.362(14)
N2 C16 1.353(14)
N3 C19 1.343(14)
N3 N4 1.354(12)
N4 C21 1.376(13)
N5 N6 1.339(12)
N5 C36 1.358(13)
N6 C38 1.336(14)
N7 C41 1.339(13)
N7 N8 1.351(12)
N8 C43 1.381(13)
F1 C13 1.319(14)
F2 C13 1.319(15)
F3 C13 1.360(14)
F4 C17 1.316(14)
F5 C17 1.322(15)
F6 C17 1.323(14)
F7 C18 1.331(13)
F8 C18 1.315(13)
F9 C18 1.354(14)
F10 C22 1.323(14)
F11 C22 1.339(14)
F12 C22 1.316(14)
F13 C35 1.310(15)
F14 C35 1.338(15)
F15 C35 1.364(15)
F16 C39 1.336(15)
F17 C39 1.337(15)
F18 C39 1.299(16)
F19 C40 1.292(15)
F20 C40 1.357(14)
F21 C40 1.302(15)
F22 C44 1.327(14)
F23 C44 1.352(14)
F24 C44 1.336(14)
C1 H1A 0.9800
C1 H1B 0.9800
C1 H1C 0.9800
C2 H2A 0.9800
C2 H2B 0.9800
C2 H2C 0.9800
C3 H3A 0.9800
C3 H3B 0.9800
C3 H3C 0.9800
C4 H4A 0.9800
C4 H4B 0.9800
C4 H4C 0.9800
C5 H5A 0.9800
C5 H5B 0.9800
C5 H5C 0.9800
C6 H6A 0.9800
C6 H6B 0.9800
C6 H6C 0.9800
C7 H7A 0.9800
C7 H7B 0.9800
C7 H7C 0.9800
C8 H8A 0.9800
C8 H8B 0.9800
C8 H8C 0.9800
C9 H9A 0.9800
C9 H9B 0.9800
C9 H9C 0.9800
C10 H10A 0.9800
C10 H10B 0.9800
C10 H10C 0.9800
C11 H11A 0.9800
C11 H11B 0.9800
C11 H11C 0.9800
C12 H12A 0.9800
C12 H12B 0.9800
C12 H12C 0.9800
C13 C14 1.503(17)
C14 C15 1.355(17)
C15 C16 1.361(17)
C15 H15 0.9500
C16 C17 1.467(16)
C18 C19 1.451(16)
C19 C20 1.390(16)
C20 C21 1.374(17)
C20 H20 0.9500
C21 C22 1.482(16)
C23 H23A 0.9800
C23 H23B 0.9800
C23 H23C 0.9800
C24 H24A 0.9800
C24 H24B 0.9800
C24 H24C 0.9800
C25 H25A 0.9800
C25 H25B 0.9800
C25 H25C 0.9800
C26 H26A 0.9800
C26 H26B 0.9800
C26 H26C 0.9800
C27 H27A 0.9800
C27 H27B 0.9800
C27 H27C 0.9800
C28 H28A 0.9800
C28 H28B 0.9800
C28 H28C 0.9800
C29 H29A 0.9800
C29 H29B 0.9800
C29 H29C 0.9800
C30 H30A 0.9800
C30 H30B 0.9800
C30 H30C 0.9800
C31 H31A 0.9800
C31 H31B 0.9800
C31 H31C 0.9800
C32 H32A 0.9800
C32 H32B 0.9800
C32 H32C 0.9800
C33 H33A 0.9800
C33 H33B 0.9800
C33 H33C 0.9800
C34 H34A 0.9800
C34 H34B 0.9800
C34 H34C 0.9800
C35 C36 1.456(18)
C36 C37 1.377(17)
C37 C38 1.372(17)
C37 H37 0.9500
C38 C39 1.475(18)
C40 C41 1.476(17)
C41 C42 1.378(16)
C42 C43 1.384(16)
C42 H42 0.9500
C43 C44 1.436(17)
